data_9011443
loop_
_publ_author_name
'Abdeen, A. M.'
'Will, G.'
'Schaefer, W.'
'Kirfel, A.'
'Bargouth, M. O.'
'Recker, K.'
'Weiss, A.'

_publ_section_title
;
 X-ray and neutron diffraction study of alums
 II. The crystal structure of methylammonium aluminium alum
 III. The crystal structure of ammonium aluminium alum
 Sample: X-ray data
;
_journal_issue 3-4
_journal_name_full 'Zeitschrift fur Kristallographie'
_journal_page_first 147
_journal_page_last 166
_journal_paper_doi 10.1524/zkri.1981.157.3-4.147
_journal_volume 157
_journal_year 1981
_chemical_formula_moiety '(NH3CH3) Al (SO4)2, 12(H2O)'
_chemical_formula_sum 'C H30 Al N O20 S2'
_chemical_name_common 'methylammonium aluminium alum'
_space_group_IT_number 205
_symmetry_space_group_name_Hall '-P 2ac 2ab 3'
_symmetry_space_group_name_H-M 'P a -3'
_cell_angle_alpha 90
_cell_angle_beta 90
_cell_angle_gamma 90
_cell_formula_units_Z 4
_cell_length_a 12.322
_cell_length_b 12.322
_cell_length_c 12.322
_cell_volume 1870.870
_database_code_amcsd 0010842
_diffrn_radiation_probe x-ray
_cod_depositor_comments
;
 Changing the _chemical_formula_sum data item value from
 'C H24 Al N O20 S2' to 'C H30 Al N O20 S2' after consulting
 the original publication.

 Antanas Vaitkus,
 2017-01-15

 Marking attached hydrogen atoms.

 Antanas Vaitkus,
 2017-01-15

 Changing the _chemical_formula_sum data item value from
 'C Al N O20 S2' to 'C H24 Al N O20 S2'.

 Antanas Vaitkus,
 2017-01-15
;
_cod_original_sg_symbol_H-M 'P a 3'
_cod_original_formula_sum 'N C Al S2 Os8 (O12 H24)'
_cod_database_code 9011443

loop_
_symmetry_equiv_pos_as_xyz
x,y,z
1/2+z,x,1/2-y
z,1/2-x,1/2+y
1/2-z,1/2+x,y
-z,-x,-y
1/2+y,1/2-z,-x
1/2-y,-z,1/2+x
-y,1/2+z,1/2-x
y,z,x
x,1/2-y,1/2+z
1/2-x,1/2+y,z
1/2+x,y,1/2-z
-x,-y,-z
1/2-z,-x,1/2+y
-z,1/2+x,1/2-y
1/2+z,1/2-x,-y
z,x,y
1/2-y,1/2+z,x
1/2+y,z,1/2-x
y,1/2-z,1/2+x
-y,-z,-x
-x,1/2+y,1/2-z
1/2+x,1/2-y,-z
1/2-x,-y,1/2+z

loop_
_atom_site_aniso_label
_atom_site_aniso_U_11
_atom_site_aniso_U_22
_atom_site_aniso_U_33
_atom_site_aniso_U_12
_atom_site_aniso_U_13
_atom_site_aniso_U_23
N 0.04307 0.04307 0.04307 0.00308 -0.00308 -0.00308
C 0.08384 0.08384 0.08384 -0.03077 -0.03077 -0.03077
Al 0.02846 0.02846 0.02846 0.00000 0.00000 0.00000
S 0.03538 0.03538 0.03538 0.00923 0.00923 0.00923
Os1 0.08307 0.08307 0.08307 -0.00615 -0.00615 -0.00615
Os2 0.05000 0.10153 0.05769 -0.03231 0.01385 -0.05000
Wat1 0.02769 0.03923 0.03308 -0.00154 0.00308 0.00538
Wat2 0.04923 0.04384 0.04384 -0.00077 -0.00538 -0.00308

loop_
_atom_site_type_symbol
_atom_site_label
_atom_site_fract_x
_atom_site_fract_y
_atom_site_fract_z
_atom_site_occupancy
_atom_site_U_iso_or_equiv
_atom_site_attached_hydrogens
N N 0.51370 0.51370 0.51370 0.50000 0.04306 3
C C 0.45040 0.45040 0.45040 0.50000 0.08359 3
Al Al 0.00000 0.00000 0.00000 1.00000 0.02913 0
S S 0.30200 0.30200 0.30200 1.00000 0.03546 0
O Os1 0.23240 0.23240 0.23240 1.00000 0.08359 0
O Os2 0.69320 0.75230 0.09170 1.00000 0.06966 0
O Wat1 0.84970 0.98030 0.01970 1.00000 0.03293 2
O Wat2 0.04200 0.13510 0.29650 1.00000 0.04559 2

loop_
_cod_related_entry_id
_cod_related_entry_database
_cod_related_entry_code
1 AMCSD 0010842
